data_2215337
loop_
_publ_author_name
'Yang, Shu-Ping'
'Han, Li-Jun'
'Wang, Da-Qi'
'Yu, Zhi-Qun'

_publ_section_title
;
 (<i>E</i>)-4-Methoxy-<i>N</i>-(3,4-methylenedioxybenzylidene)aniline
;
_journal_coeditor_code AT2399
_journal_issue 10
_journal_name_full 'Acta Crystallographica Section E'
_journal_page_first o4098
_journal_page_last o4098
_journal_paper_doi 10.1107/S1600536807045503
_journal_volume 63
_journal_year 2007
_chemical_formula_iupac 'C15 H13 N O3'
_chemical_formula_moiety 'C15 H13 N O3'
_chemical_formula_sum 'C15 H13 N O3'
_chemical_formula_weight 255.26
_chemical_melting_point 383
_chemical_name_systematic
;
(<i>E</i>)-4-Methoxy-<i>N</i>-(3,4-methylenedioxybenzylidene)aniline
;
_space_group_IT_number 4
_symmetry_cell_setting monoclinic
_symmetry_space_group_name_Hall 'P 2yb'
_symmetry_space_group_name_H-M 'P 1 21 1'
_atom_sites_solution_hydrogens geom
_atom_sites_solution_primary direct
_atom_sites_solution_secondary difmap
_audit_creation_method SHELXL97
_cell_angle_alpha 90.00
_cell_angle_beta 102.819(2)
_cell_angle_gamma 90.00
_cell_formula_units_Z 4
_cell_length_a 14.497(2)
_cell_length_b 6.1192(14)
_cell_length_c 14.732(2)
_cell_measurement_reflns_used 741
_cell_measurement_temperature 298(2)
_cell_measurement_theta_max 21.014
_cell_measurement_theta_min 2.25
_cell_volume 1274.3(4)
_computing_cell_refinement 'SAINT (Siemens, 1996)'
_computing_data_collection 'SMART (Siemens, 1996)'
_computing_data_reduction 'SAINT (Siemens, 1996)'
_computing_molecular_graphics 'SHELXTL (Sheldrick, 1997b)'
_computing_publication_material 'SHELXTL (Sheldrick, 1997b)'
_computing_structure_refinement 'SHELXL97 (Sheldrick, 1997a)'
_computing_structure_solution 'SHELXS97 (Sheldrick, 1997a)'
_diffrn_ambient_temperature 298(2)
_diffrn_measured_fraction_theta_full 0.955
_diffrn_measured_fraction_theta_max 0.955
_diffrn_measurement_device_type 'Bruker SMART CCD area-detector'
_diffrn_measurement_method '\f and \w'
_diffrn_radiation_monochromator graphite
_diffrn_radiation_source 'fine-focus sealed tube'
_diffrn_radiation_type MoK\a
_diffrn_radiation_wavelength 0.71073
_diffrn_reflns_av_R_equivalents 0.0990
_diffrn_reflns_av_sigmaI/netI 0.1198
_diffrn_reflns_limit_h_max 17
_diffrn_reflns_limit_h_min -17
_diffrn_reflns_limit_k_max 7
_diffrn_reflns_limit_k_min -7
_diffrn_reflns_limit_l_max 12
_diffrn_reflns_limit_l_min -17
_diffrn_reflns_number 6121
_diffrn_reflns_theta_full 25.00
_diffrn_reflns_theta_max 25.00
_diffrn_reflns_theta_min 1.78
_diffrn_standards_number 0
_exptl_absorpt_coefficient_mu 0.093
_exptl_absorpt_correction_T_max 0.9898
_exptl_absorpt_correction_T_min 0.9487
_exptl_absorpt_correction_type multi-scan
_exptl_absorpt_process_details '(SADABS; Sheldrick, 1996)'
_exptl_crystal_colour colourless
_exptl_crystal_density_diffrn 1.331
_exptl_crystal_density_method 'not measured'
_exptl_crystal_description needle
_exptl_crystal_F_000 536
_exptl_crystal_size_max 0.57
_exptl_crystal_size_mid 0.18
_exptl_crystal_size_min 0.11
_refine_diff_density_max 0.325
_refine_diff_density_min -0.286
_refine_ls_abs_structure_details 'Flack (1983), with 1668 Freidel pairs'
_refine_ls_abs_structure_Flack -10(10)
_refine_ls_extinction_method none
_refine_ls_goodness_of_fit_ref 0.952
_refine_ls_hydrogen_treatment constr
_refine_ls_matrix_type full
_refine_ls_number_parameters 345
_refine_ls_number_reflns 2363
_refine_ls_number_restraints 1
_refine_ls_restrained_S_all 0.951
_refine_ls_R_factor_all 0.1783
_refine_ls_R_factor_gt 0.1027
_refine_ls_shift/su_max 0.026
_refine_ls_shift/su_mean 0.005
_refine_ls_structure_factor_coef Fsqd
_refine_ls_weighting_details 'calc w = 1/[\s^2^(Fo^2^)+(0.1804P)^2^] where P=(Fo^2^+2Fc^2^)/3'
_refine_ls_weighting_scheme calc
_refine_ls_wR_factor_gt 0.2505
_refine_ls_wR_factor_ref 0.3028
_reflns_number_gt 1115
_reflns_number_total 2363
_reflns_threshold_expression I>2\s(I)
_cod_data_source_file at2399.cif
_cod_data_source_block I
_cod_original_sg_symbol_H-M 'P 21'
_cod_database_code 2215337
_cod_database_fobs_code 2215337

loop_
_symmetry_equiv_pos_as_xyz
'x, y, z'
'-x, y+1/2, -z'

loop_
_atom_site_type_symbol
_atom_site_label
_atom_site_fract_x
_atom_site_fract_y
_atom_site_fract_z
_atom_site_U_iso_or_equiv
_atom_site_adp_type
_atom_site_calc_flag
_atom_site_refinement_flags
_atom_site_occupancy
N N1A 0.6221(5) 0.9203(17) 0.3790(6) 0.056(2) Uani d . 1
O O1A 0.5892(6) 0.9143(17) 0.0183(5) 0.089(3) Uani d . 1
O O2A 0.6377(6) 1.2521(18) -0.0237(6) 0.089(3) Uani d . 1
O O3A 0.6112(5) 0.7729(15) 0.7511(5) 0.074(2) Uani d . 1
C C1A 0.6309(7) 1.118(2) 0.3467(7) 0.061(3) Uani d . 1
H H1A 0.6380 1.2347 0.3881 0.073 Uiso calc R 1
C C2A 0.6299(7) 1.162(2) 0.2514(8) 0.061(3) Uani d . 1
C C3A 0.6029(7) 0.995(2) 0.1830(6) 0.055(3) Uani d . 1
H H3A 0.5837 0.8580 0.1989 0.066 Uiso calc R 1
C C4A 0.6063(7) 1.044(2) 0.0925(7) 0.060(3) Uani d . 1
C C5A 0.6351(8) 1.250(2) 0.0672(8) 0.063(3) Uani d . 1
C C6A 0.6617(8) 1.416(2) 0.1340(8) 0.074(3) Uani d . 1
H H6A 0.6821 1.5520 0.1180 0.089 Uiso calc R 1
C C7A 0.6564(7) 1.369(2) 0.2239(8) 0.065(3) Uani d . 1
H H7A 0.6709 1.4784 0.2685 0.078 Uiso calc R 1
C C8A 0.6020(12) 1.046(3) -0.0599(8) 0.106(5) Uani d . 1
H H8A 0.6462 0.9762 -0.0913 0.127 Uiso calc R 1
H H8B 0.5421 1.0648 -0.1042 0.127 Uiso calc R 1
C C9A 0.6204(6) 0.8953(18) 0.4729(6) 0.048(2) Uani d . 1
C C14A 0.6592(7) 0.6977(18) 0.5177(7) 0.055(3) Uani d . 1
H H14A 0.6855 0.5962 0.4838 0.066 Uiso calc R 1
C C13A 0.6591(6) 0.6538(19) 0.6074(7) 0.054(3) Uani d . 1
H H13A 0.6873 0.5264 0.6349 0.065 Uiso calc R 1
C C12A 0.6169(7) 0.798(2) 0.6591(6) 0.056(3) Uani d . 1
C C11A 0.5796(7) 0.9931(18) 0.6168(7) 0.053(3) Uani d . 1
H H11A 0.5537 1.0945 0.6511 0.064 Uiso calc R 1
C C10A 0.5803(6) 1.037(2) 0.5270(7) 0.058(3) Uani d . 1
H H10A 0.5531 1.1664 0.5006 0.070 Uiso calc R 1
C C15A 0.6397(11) 0.565(2) 0.7928(8) 0.107(5) Uani d . 1
H H15A 0.5998 0.4524 0.7595 0.161 Uiso calc R 1
H H15B 0.6341 0.5659 0.8565 0.161 Uiso calc R 1
H H15C 0.7042 0.5366 0.7903 0.161 Uiso calc R 1
N N1B 0.8902(5) 0.4200(18) 0.4322(5) 0.058(2) Uani d . 1
O O1B 0.9310(6) 0.4245(16) 0.0858(5) 0.087(3) Uani d . 1
O O2B 0.8841(6) 0.7662(16) 0.0242(5) 0.083(3) Uani d . 1
O O3B 0.8685(5) 0.2769(16) 0.8033(5) 0.073(2) Uani d . 1
C C1B 0.8780(6) 0.617(2) 0.3959(7) 0.059(3) Uani d . 1
H H1B 0.8673 0.7332 0.4329 0.070 Uiso calc R 1
C C2B 0.8809(7) 0.658(2) 0.2997(8) 0.058(3) Uani d . 1
C C3B 0.9081(7) 0.501(2) 0.2429(6) 0.054(3) Uani d . 1
H H3B 0.9264 0.3628 0.2669 0.065 Uiso calc R 1
C C4B 0.9082(7) 0.545(2) 0.1546(7) 0.060(3) Uani d . 1
C C5B 0.8787(7) 0.760(2) 0.1160(7) 0.061(3) Uani d . 1
C C6B 0.8521(7) 0.914(2) 0.1707(8) 0.068(3) Uani d . 1
H H6B 0.8331 1.0519 0.1467 0.082 Uiso calc R 1
C C7B 0.8534(7) 0.866(2) 0.2635(8) 0.062(3) Uani d . 1
H H7B 0.8359 0.9717 0.3016 0.074 Uiso calc R 1
C C8B 0.9174(12) 0.556(3) 0.0050(10) 0.114(5) Uani d . 1
H H8C 0.8717 0.4874 -0.0450 0.137 Uiso calc R 1
H H8D 0.9766 0.5708 -0.0148 0.137 Uiso calc R 1
C C9B 0.8867(6) 0.3895(17) 0.5252(6) 0.044(2) Uani d . 1
C C10B 0.9184(6) 0.539(2) 0.5986(6) 0.056(3) Uani d . 1
H H10B 0.9446 0.6712 0.5860 0.068 Uiso calc R 1
C C11B 0.9114(7) 0.493(2) 0.6877(6) 0.055(3) Uani d . 1
H H11B 0.9336 0.5949 0.7343 0.066 Uiso calc R 1
C C12B 0.8717(6) 0.298(2) 0.7113(7) 0.052(3) Uani d . 1
C C13B 0.8436(7) 0.150(2) 0.6423(7) 0.064(3) Uani d . 1
H H13B 0.8205 0.0154 0.6561 0.077 Uiso calc R 1
C C14B 0.8489(7) 0.1971(19) 0.5499(7) 0.058(3) Uani d . 1
H H14B 0.8260 0.0946 0.5038 0.069 Uiso calc R 1
C C15B 0.8285(10) 0.076(2) 0.8290(8) 0.094(4) Uani d . 1
H H15D 0.7652 0.0589 0.7926 0.141 Uiso calc R 1
H H15E 0.8273 0.0800 0.8939 0.141 Uiso calc R 1
H H15F 0.8665 -0.0456 0.8176 0.141 Uiso calc R 1

loop_
_atom_site_aniso_label
_atom_site_aniso_U_11
_atom_site_aniso_U_22
_atom_site_aniso_U_33
_atom_site_aniso_U_12
_atom_site_aniso_U_13
_atom_site_aniso_U_23
N1A 0.065(5) 0.049(6) 0.058(6) 0.006(5) 0.021(4) -0.002(5)
O1A 0.142(7) 0.066(6) 0.057(5) 0.008(6) 0.021(5) 0.001(5)
O2A 0.129(7) 0.076(7) 0.068(6) 0.000(6) 0.038(5) 0.021(6)
O3A 0.098(5) 0.062(6) 0.056(5) 0.003(5) 0.005(4) 0.011(5)
C1A 0.062(6) 0.064(9) 0.052(7) -0.005(6) -0.001(5) 0.014(6)
C2A 0.069(6) 0.052(7) 0.065(7) 0.006(6) 0.019(5) 0.011(7)
C3A 0.084(7) 0.030(6) 0.047(6) -0.003(5) 0.004(5) 0.003(5)
C4A 0.066(7) 0.065(9) 0.052(7) 0.013(7) 0.017(5) -0.008(7)
C5A 0.083(7) 0.047(8) 0.062(7) 0.008(6) 0.021(6) 0.019(7)
C6A 0.077(7) 0.054(8) 0.091(9) -0.009(6) 0.016(7) 0.017(8)
C7A 0.077(7) 0.051(8) 0.063(7) -0.002(6) 0.010(6) 0.005(6)
C8A 0.148(12) 0.114(15) 0.060(8) -0.017(12) 0.033(8) 0.008(10)
C9A 0.064(6) 0.038(7) 0.038(6) -0.015(5) 0.006(5) 0.003(5)
C14A 0.080(7) 0.040(7) 0.053(7) 0.000(6) 0.030(5) 0.005(5)
C13A 0.039(5) 0.046(7) 0.068(7) -0.007(5) -0.009(5) 0.008(6)
C12A 0.067(6) 0.058(8) 0.044(6) -0.004(6) 0.015(5) -0.002(6)
C11A 0.082(7) 0.024(6) 0.049(6) -0.003(5) 0.003(5) 0.003(5)
C10A 0.057(6) 0.040(7) 0.068(7) -0.001(5) -0.004(5) -0.002(6)
C15A 0.165(13) 0.065(11) 0.090(9) 0.006(10) 0.024(9) 0.034(9)
N1B 0.070(5) 0.056(7) 0.043(5) -0.004(5) 0.003(4) -0.007(5)
O1B 0.153(8) 0.065(6) 0.048(4) 0.011(6) 0.031(5) 0.009(5)
O2B 0.120(6) 0.066(7) 0.064(5) 0.007(6) 0.021(4) 0.011(5)
O3B 0.092(5) 0.081(7) 0.044(4) -0.014(5) 0.010(3) 0.005(5)
C1B 0.055(6) 0.068(9) 0.048(6) -0.007(6) 0.003(5) -0.008(6)
C2B 0.063(6) 0.041(7) 0.069(7) -0.003(5) 0.009(5) -0.002(6)
C3B 0.083(7) 0.044(7) 0.033(5) -0.003(6) 0.011(5) 0.007(5)
C4B 0.079(7) 0.057(9) 0.050(7) -0.015(6) 0.025(5) -0.002(7)
C5B 0.072(7) 0.064(9) 0.041(6) -0.021(7) 0.002(5) 0.002(7)
C6B 0.081(7) 0.052(8) 0.071(8) 0.005(6) 0.012(6) 0.007(7)
C7B 0.062(6) 0.054(8) 0.069(8) -0.008(6) 0.011(5) -0.007(6)
C8B 0.171(14) 0.084(13) 0.097(10) 0.024(12) 0.049(10) -0.014(10)
C9B 0.049(5) 0.034(6) 0.041(5) -0.002(5) -0.006(4) -0.005(5)
C10B 0.044(5) 0.051(7) 0.072(7) -0.009(5) 0.010(5) -0.015(6)
C11B 0.072(6) 0.052(8) 0.036(5) -0.012(6) 0.000(5) 0.001(5)
C12B 0.045(5) 0.055(7) 0.051(6) 0.001(5) 0.005(4) -0.006(6)
C13B 0.089(7) 0.047(7) 0.056(7) 0.000(6) 0.012(6) -0.003(6)
C14B 0.078(7) 0.043(7) 0.048(6) -0.005(6) 0.006(5) -0.014(5)
C15B 0.137(11) 0.067(10) 0.082(8) -0.010(9) 0.035(8) 0.009(8)

loop_
_atom_type_symbol
_atom_type_description
_atom_type_scat_dispersion_real
_atom_type_scat_dispersion_imag
_atom_type_scat_source
C C 0.0033 0.0000 'International Tables Vol C Tables 4.2.6.8 and 6.1.1.4'
H H 0.0000 0.0000 'International Tables Vol C Tables 4.2.6.8 and 6.1.1.4'
N N 0.0061 0.0000 'International Tables Vol C Tables 4.2.6.8 and 6.1.1.4'
O O 0.0106 0.0000 'International Tables Vol C Tables 4.2.6.8 and 6.1.1.4'

loop_
_geom_angle_atom_site_label_1
_geom_angle_atom_site_label_2
_geom_angle_atom_site_label_3
_geom_angle
C1A N1A C9A 118.9(10)
C4A O1A C8A 106.6(11)
C5A O2A C8A 106.1(10)
C12A O3A C15A 116.4(10)
N1A C1A C2A 123.2(12)
N1A C1A H1A 118.4
C2A C1A H1A 118.4
C7A C2A C3A 119.3(10)
C7A C2A C1A 120.6(12)
C3A C2A C1A 120.2(12)
C4A C3A C2A 117.6(11)
C4A C3A H3A 121.2
C2A C3A H3A 121.2
O1A C4A C3A 128.6(12)
O1A C4A C5A 109.4(10)
C3A C4A C5A 122.0(11)
O2A C5A C6A 128.6(12)
O2A C5A C4A 110.3(11)
C6A C5A C4A 121.0(10)
C7A C6A C5A 117.1(12)
C7A C6A H6A 121.4
C5A C6A H6A 121.4
C6A C7A C2A 122.9(12)
C6A C7A H7A 118.5
C2A C7A H7A 118.5
O2A C8A O1A 107.2(10)
O2A C8A H8A 110.3
O1A C8A H8A 110.3
O2A C8A H8B 110.3
O1A C8A H8B 110.3
H8A C8A H8B 108.5
C10A C9A N1A 126.9(10)
C10A C9A C14A 115.8(8)
N1A C9A C14A 117.2(10)
C13A C14A C9A 122.3(10)
C13A C14A H14A 118.8
C9A C14A H14A 118.9
C14A C13A C12A 120.3(10)
C14A C13A H13A 119.9
C12A C13A H13A 119.8
O3A C12A C13A 126.3(11)
O3A C12A C11A 115.5(10)
C13A C12A C11A 118.2(9)
C10A C11A C12A 121.3(10)
C10A C11A H11A 119.4
C12A C11A H11A 119.4
C11A C10A C9A 122.1(10)
C11A C10A H10A 119.0
C9A C10A H10A 118.9
O3A C15A H15A 109.5
O3A C15A H15B 109.5
H15A C15A H15B 109.5
O3A C15A H15C 109.5
H15A C15A H15C 109.5
H15B C15A H15C 109.5
C1B N1B C9B 119.4(10)
C4B O1B C8B 108.0(10)
C5B O2B C8B 105.5(10)
C12B O3B C15B 116.1(9)
N1B C1B C2B 121.7(11)
N1B C1B H1B 119.2
C2B C1B H1B 119.2
C3B C2B C7B 119.6(10)
C3B C2B C1B 123.0(11)
C7B C2B C1B 117.4(11)
C4B C3B C2B 120.7(12)
C4B C3B H3B 119.6
C2B C3B H3B 119.6
C3B C4B O1B 132.5(12)
C3B C4B C5B 120.1(11)
O1B C4B C5B 107.4(9)
C6B C5B O2B 131.0(12)
C6B C5B C4B 119.7(9)
O2B C5B C4B 109.4(11)
C5B C6B C7B 119.4(12)
C5B C6B H6B 120.3
C7B C6B H6B 120.3
C6B C7B C2B 120.5(11)
C6B C7B H7B 119.7
C2B C7B H7B 119.7
O1B C8B O2B 109.7(10)
O1B C8B H8C 109.7
O2B C8B H8C 109.7
O1B C8B H8D 109.7
O2B C8B H8D 109.7
H8C C8B H8D 108.2
C14B C9B N1B 118.4(9)
C14B C9B C10B 115.6(9)
N1B C9B C10B 126.0(10)
C11B C10B C9B 121.4(10)
C11B C10B H10B 119.3
C9B C10B H10B 119.3
C10B C11B C12B 122.2(10)
C10B C11B H11B 118.9
C12B C11B H11B 118.9
C13B C12B O3B 127.6(11)
C13B C12B C11B 117.0(9)
O3B C12B C11B 115.3(9)
C12B C13B C14B 121.2(11)
C12B C13B H13B 119.4
C14B C13B H13B 119.4
C9B C14B C13B 122.5(10)
C9B C14B H14B 118.8
C13B C14B H14B 118.8
O3B C15B H15D 109.5
O3B C15B H15E 109.5
H15D C15B H15E 109.5
O3B C15B H15F 109.5
H15D C15B H15F 109.5
H15E C15B H15F 109.5

loop_
_geom_bond_atom_site_label_1
_geom_bond_atom_site_label_2
_geom_bond_distance
N1A C1A 1.315(15)
N1A C9A 1.397(11)
O1A C4A 1.330(13)
O1A C8A 1.452(15)
O2A C5A 1.348(13)
O2A C8A 1.42(2)
O3A C12A 1.385(11)
O3A C15A 1.434(15)
C1A C2A 1.426(13)
C1A H1A 0.9300
C2A C7A 1.411(17)
C2A C3A 1.426(16)
C3A C4A 1.379(13)
C3A H3A 0.9300
C4A C5A 1.403(17)
C5A C6A 1.406(17)
C6A C7A 1.375(14)
C6A H6A 0.9300
C7A H7A 0.9300
C8A H8A 0.9700
C8A H8B 0.9700
C9A C10A 1.390(14)
C9A C14A 1.431(14)
C14A C13A 1.349(12)
C14A H14A 0.9300
C13A C12A 1.394(14)
C13A H13A 0.9300
C12A C11A 1.397(16)
C11A C10A 1.353(13)
C11A H11A 0.9300
C10A H10A 0.9300
C15A H15A 0.9600
C15A H15B 0.9600
C15A H15C 0.9600
N1B C1B 1.315(15)
N1B C9B 1.396(11)
O1B C4B 1.352(13)
O1B C8B 1.414(16)
O2B C5B 1.373(12)
O2B C8B 1.423(18)
O3B C12B 1.373(11)
O3B C15B 1.447(16)
C1B C2B 1.448(14)
C1B H1B 0.9300
C2B C3B 1.388(15)
C2B C7B 1.402(17)
C3B C4B 1.329(12)
C3B H3B 0.9300
C4B C5B 1.462(18)
C5B C6B 1.351(17)
C6B C7B 1.396(14)
C6B H6B 0.9300
C7B H7B 0.9300
C8B H8C 0.9700
C8B H8D 0.9700
C9B C14B 1.381(15)
C9B C10B 1.412(13)
C10B C11B 1.369(12)
C10B H10B 0.9300
C11B C12B 1.404(15)
C11B H11B 0.9300
C12B C13B 1.352(13)
C13B C14B 1.410(13)
C13B H13B 0.9300
C14B H14B 0.9300
C15B H15D 0.9600
C15B H15E 0.9600
C15B H15F 0.9600

loop_
_geom_hbond_atom_site_label_D
_geom_hbond_atom_site_label_H
_geom_hbond_atom_site_label_A
_geom_hbond_site_symmetry_A
_geom_hbond_distance_DH
_geom_hbond_distance_HA
_geom_hbond_distance_DA
_geom_hbond_angle_DHA
C8A H8A O3A 1_554 0.97 2.58 3.28(2) 128.5
C8B H8C O3B 1_554 0.97 2.57 3.36(2) 139.0
C15A H15B O2A 1_546 0.96 2.60 3.32(2) 131.7
C13A H13A Cg2B . 0.93 3.05 3.69(4) 127.1
C10A H10A Cg2A 2_656 0.93 2.70 3.45(4) 138.4
C13B H13B Cg2A 1_545 0.93 3.09 3.70(4) 124.3

loop_
_geom_torsion_atom_site_label_1
_geom_torsion_atom_site_label_2
_geom_torsion_atom_site_label_3
_geom_torsion_atom_site_label_4
_geom_torsion
C9A N1A C1A C2A -177.6(8)
N1A C1A C2A C7A -168.5(10)
N1A C1A C2A C3A 10.9(15)
C7A C2A C3A C4A 1.5(15)
C1A C2A C3A C4A -177.9(9)
C8A O1A C4A C3A 179.6(11)
C8A O1A C4A C5A -3.6(13)
C2A C3A C4A O1A 176.4(10)
C2A C3A C4A C5A 0.0(15)
C8A O2A C5A C6A -179.2(13)
C8A O2A C5A C4A 4.8(14)
O1A C4A C5A O2A -0.8(13)
C3A C4A C5A O2A 176.3(9)
O1A C4A C5A C6A -177.1(10)
C3A C4A C5A C6A -0.1(17)
O2A C5A C6A C7A -176.9(10)
C4A C5A C6A C7A -1.3(17)
C5A C6A C7A C2A 2.9(16)
C3A C2A C7A C6A -3.1(16)
C1A C2A C7A C6A 176.3(9)
C5A O2A C8A O1A -6.8(15)
C4A O1A C8A O2A 6.4(15)
C1A N1A C9A C10A 35.4(14)
C1A N1A C9A C14A -148.3(9)
C10A C9A C14A C13A -1.5(13)
N1A C9A C14A C13A -178.3(9)
C9A C14A C13A C12A 2.6(13)
C15A O3A C12A C13A -9.1(15)
C15A O3A C12A C11A 173.5(11)
C14A C13A C12A O3A 179.5(9)
C14A C13A C12A C11A -3.2(13)
O3A C12A C11A C10A -179.6(9)
C13A C12A C11A C10A 2.8(15)
C12A C11A C10A C9A -1.9(15)
N1A C9A C10A C11A 177.6(9)
C14A C9A C10A C11A 1.2(13)
C9B N1B C1B C2B -180.0(7)
N1B C1B C2B C3B -8.3(15)
N1B C1B C2B C7B 170.7(10)
C7B C2B C3B C4B -0.1(15)
C1B C2B C3B C4B 178.9(9)
C2B C3B C4B O1B 179.8(10)
C2B C3B C4B C5B -0.5(15)
C8B O1B C4B C3B 179.8(13)
C8B O1B C4B C5B 0.1(13)
C8B O2B C5B C6B 179.6(13)
C8B O2B C5B C4B -0.4(13)
C3B C4B C5B C6B 0.4(15)
O1B C4B C5B C6B -179.8(9)
C3B C4B C5B O2B -179.6(9)
O1B C4B C5B O2B 0.2(11)
O2B C5B C6B C7B -179.8(10)
C4B C5B C6B C7B 0.2(15)
C5B C6B C7B C2B -0.8(15)
C3B C2B C7B C6B 0.7(15)
C1B C2B C7B C6B -178.3(8)
C4B O1B C8B O2B -0.4(16)
C5B O2B C8B O1B 0.5(15)
C1B N1B C9B C14B 145.3(10)
C1B N1B C9B C10B -34.5(14)
C14B C9B C10B C11B 0.0(14)
N1B C9B C10B C11B 179.8(9)
C9B C10B C11B C12B -0.7(15)
C15B O3B C12B C13B -1.5(15)
C15B O3B C12B C11B -179.5(10)
C10B C11B C12B C13B 2.6(14)
C10B C11B C12B O3B -179.2(9)
O3B C12B C13B C14B 178.3(9)
C11B C12B C13B C14B -3.8(14)
N1B C9B C14B C13B 179.0(9)
C10B C9B C14B C13B -1.2(14)
C12B C13B C14B C9B 3.2(15)

loop_
_cod_related_entry_id
_cod_related_entry_database
_cod_related_entry_code
1 ChemSpider 244968
